data_4124420
loop_
_publ_author_name
'Che, C.M.'
'Lee, W.M.'
'Mak, T.C.W.'
'Gray, H.B.'

_publ_section_title
;
 Axial-ligand and metal-metal trans influences in binuclear platinum(III)
 complexes. Crystal structures and spectroscopic properties of K4 Pt2 (P2
 O5 H2)4 (S C N)2 (H2 O)2 etc.
;
_journal_name_full 'Journal of the American Chemical Society'
_journal_page_first 4446
_journal_page_last 4451
_journal_volume 108
_journal_year 1986
_chemical_formula_sum 'K6 N3.512 O29.026 P8 Pt2'
_chemical_name_systematic 'K6 Pt2 (P2 O5 H2)4 (N O2)4 (H2 O)2'
_space_group_IT_number 15
_symmetry_space_group_name_Hall '-C 2yc'
_symmetry_space_group_name_H-M 'C 1 2/c 1'
_cell_angle_alpha 90
_cell_angle_beta 92.8
_cell_angle_gamma 90
_cell_formula_units_Z 4
_cell_length_a 16.545
_cell_length_b 18.091
_cell_length_c 10.653
_cell_volume 3184.802
_citation_journal_id_ASTM JACSAT
_cod_data_source_file Che_JACSAT_1986_1338.cif
_cod_data_source_block K6N3.512O29.026P8Pt2
_cod_database_code 4124420

loop_
_symmetry_equiv_pos_as_xyz
x,y,z
-x,y,-z+1/2
-x,-y,-z
x,-y,z-1/2
x+1/2,y+1/2,z
-x+1/2,y+1/2,-z+1/2
-x+1/2,-y+1/2,-z
x+1/2,-y+1/2,z-1/2

loop_
_atom_site_label
_atom_site_type_symbol
_atom_site_fract_x
_atom_site_fract_y
_atom_site_fract_z
_atom_site_occupancy
_atom_site_U_iso_or_equiv
O11 O-2 0.4559 0.1247 -0.1017 1 0.0
N3 N+3 0.0363 0.0408 0.2243 0.18 0.0
O6 O-2 0.261 0.1498 0.2233 1 0.0
K1 K+1 -0.1036 0.3063 -0.0042 1 0.0
O3 O-2 0.1597 0.1325 -0.2377 1 0.0
O16 O-2 0.0349 -0.0096 0.0893 0.26 0.0
O14 O-2 0.1172 0.0744 0.4462 0.547 0.0
O9 O-2 0.1415 0.2082 0.3139 1 0.0
O7 O-2 0.3512 0.06 0.1249 1 0.0
K2 K+1 0.5 0.0148 0.25 1 0.0
O18 O-2 0.1001 0.057 0.3461 0.16 0.0
P3 P+3 0.33737 0.14112 0.13173 1 0.0
N4 N+3 0.0349 -0.0096 0.0893 0.13 0.0
O17 O-2 0.0977 0.0922 0.4809 0.186 0.0
P2 P+3 0.08971 0.20724 0.01726 1 0.0
O1 O-2 0.1296 0.1275 -0.0117 1 0.0
O4 O-2 0.0293 0.2245 -0.0904 1 0.0
O15 O-2 0.0363 0.0408 0.2243 0.36 0.0
O10 O-2 0.2763 0.268 0.3464 1 0.0
O2 O-2 0.2263 0.0388 -0.0963 1 0.0
K4 K+1 0.2075 -0.0073 0.1447 1 0.0
N5 N+3 0.0977 0.0922 0.4809 0.093 0.0
O12 O-2 0.3704 0.1094 -0.2542 1 0.0
N2 N+3 0.1172 0.0744 0.4462 0.273 0.0
N1 N+3 0.3894 0.1374 -0.151 1 0.0
Pt1 Pt+3 0.30535 0.20659 -0.0583 1 0.0
O5 O-2 0.0402 0.1902 0.1341 1 0.0
N6 N+3 0.1001 0.057 0.3461 0.08 0.0
P1 P+3 0.20336 0.11799 -0.10813 1 0.0
O13 O-2 0.622 0.0449 0.0618 1 0.0
O8 O-2 0.4081 0.1773 0.2157 1 0.0
P4 P+3 0.21879 0.22887 0.25095 1 0.0
K3 K+1 0 -0.1092 0.25 1 0.0
